data_7037777
loop_
_publ_author_name
'Milner, Lucy M.'
'Hall, Lewis M.'
'Pridmore, Natalie E.'
'Skeats, Matthew K.'
'Whitwood, Adrian C.'
'Lynam, Jason M.'
'Slattery, John M.'

_publ_section_title
;
 Access to novel fluorovinylidene ligands via exploitation of outer-sphere
 electrophilic fluorination: new insights into C-F bond formation and
 activation.
;
_journal_issue 4
_journal_name_full 'Dalton transactions (Cambridge, England : 2003)'
_journal_page_first 1717
_journal_page_last 1726
_journal_paper_doi 10.1039/c5dt04596g
_journal_volume 45
_journal_year 2016
_chemical_formula_moiety 'C54 H45 F N P2 Ru, B F4'
_chemical_formula_sum 'C54 H45 B F5 N P2 Ru'
_chemical_formula_weight 976.73
_chemical_name_systematic
;
 ?
;
_space_group_crystal_system triclinic
_space_group_IT_number 2
_space_group_name_Hall '-P 1'
_space_group_name_H-M_alt 'P -1'
_symmetry_space_group_name_Hall '-P 1'
_symmetry_space_group_name_H-M 'P -1'
_atom_sites_solution_hydrogens geom
_atom_sites_solution_primary iterative
_audit_creation_date 2014-01-30
_audit_creation_method
;
Olex2 1.2
(compiled 2013.12.10 svn.r2850 for OlexSys, GUI svn.r4736)
;
_audit_update_record
;
2015-08-20 deposited with the CCDC.
2015-12-14 downloaded from the CCDC.
;
_cell_angle_alpha 72.589(5)
_cell_angle_beta 89.929(4)
_cell_angle_gamma 79.010(4)
_cell_formula_units_Z 2
_cell_length_a 11.6304(5)
_cell_length_b 13.5851(7)
_cell_length_c 15.1453(9)
_cell_measurement_reflns_used 8373
_cell_measurement_temperature 109.8(6)
_cell_measurement_theta_max 31.4280
_cell_measurement_theta_min 3.2450
_cell_volume 2237.5(2)
_computing_cell_refinement
;
CrysAlisPro, Agilent Technologies,
Version 1.171.37.31 (release 14-01-2014 CrysAlis171 .NET)
(compiled Jan 14 2014,18:38:05)
;
_computing_data_collection
;
CrysAlisPro, Agilent Technologies,
Version 1.171.37.31 (release 14-01-2014 CrysAlis171 .NET)
(compiled Jan 14 2014,18:38:05)
;
_computing_data_reduction
;
CrysAlisPro, Agilent Technologies,
Version 1.171.37.31 (release 14-01-2014 CrysAlis171 .NET)
(compiled Jan 14 2014,18:38:05)
;
_computing_molecular_graphics 'Olex2 (Dolomanov et al., 2009)'
_computing_publication_material 'Olex2 (Dolomanov et al., 2009)'
_computing_structure_refinement 'ShelXL (Sheldrick, 2008)'
_computing_structure_solution
;
Superflip (Palatinus & Chapuis, 2007;Palatinus & van der Lee, 2008;
Palatinus et al., 2012)
;
_diffrn_ambient_environment N~2~
_diffrn_ambient_temperature 109.8(6)
_diffrn_detector 'CCD plate'
_diffrn_detector_area_resol_mean 16.1450
_diffrn_detector_type Eos
_diffrn_measured_fraction_theta_full 0.997
_diffrn_measured_fraction_theta_max 0.879
_diffrn_measurement_device 'four-circle diffractometer'
_diffrn_measurement_device_type 'SuperNova, Single source at offset, Eos'
_diffrn_measurement_method '\w scans'
_diffrn_orient_matrix_UB_11 0.0249400000
_diffrn_orient_matrix_UB_12 -0.0168649000
_diffrn_orient_matrix_UB_13 0.0460771000
_diffrn_orient_matrix_UB_21 -0.0525579000
_diffrn_orient_matrix_UB_22 -0.0161590000
_diffrn_orient_matrix_UB_23 0.0166543000
_diffrn_orient_matrix_UB_31 0.0221143000
_diffrn_orient_matrix_UB_32 -0.0507205000
_diffrn_orient_matrix_UB_33 -0.0041398000
_diffrn_radiation_monochromator mirror
_diffrn_radiation_probe x-ray
_diffrn_radiation_type MoK\a
_diffrn_radiation_wavelength 0.71071
_diffrn_reflns_av_R_equivalents 0.0280
_diffrn_reflns_av_unetI/netI 0.0514
_diffrn_reflns_laue_measured_fraction_full 0.997
_diffrn_reflns_laue_measured_fraction_max 0.879
_diffrn_reflns_limit_h_max 16
_diffrn_reflns_limit_h_min -13
_diffrn_reflns_limit_k_max 14
_diffrn_reflns_limit_k_min -20
_diffrn_reflns_limit_l_max 18
_diffrn_reflns_limit_l_min -21
_diffrn_reflns_number 20403
_diffrn_reflns_point_group_measured_fraction_full 0.997
_diffrn_reflns_point_group_measured_fraction_max 0.879
_diffrn_reflns_theta_full 26.32
_diffrn_reflns_theta_max 31.803
_diffrn_reflns_theta_min 3.083
_diffrn_source 'SuperNova (Mo) X-ray Source'
_exptl_absorpt_coefficient_mu 0.482
_exptl_absorpt_correction_T_max 0.983
_exptl_absorpt_correction_T_min 0.941
_exptl_absorpt_correction_type gaussian
_exptl_absorpt_process_details
;
CrysAlisPro, Agilent Technologies,
Version 1.171.37.31 (release 14-01-2014 CrysAlis171 .NET)
(compiled Jan 14 2014,18:38:05)
Numerical absorption correction based on gaussian integration over
            a multifaceted crystal model
Empirical absorption correction using spherical harmonics,
 implemented in SCALE3 ABSPACK scaling algorithm.
;
_exptl_crystal_colour 'clear orange'
_exptl_crystal_colour_lustre clear
_exptl_crystal_colour_primary orange
_exptl_crystal_density_diffrn 1.450
_exptl_crystal_description block
_exptl_crystal_F_000 1000
_exptl_crystal_size_max 0.1731
_exptl_crystal_size_mid 0.1338
_exptl_crystal_size_min 0.0366
_refine_diff_density_max 0.631
_refine_diff_density_min -0.430
_refine_diff_density_rms 0.078
_refine_ls_extinction_method none
_refine_ls_goodness_of_fit_ref 1.033
_refine_ls_hydrogen_treatment constr
_refine_ls_matrix_type full
_refine_ls_number_parameters 614
_refine_ls_number_reflns 13479
_refine_ls_number_restraints 20
_refine_ls_restrained_S_all 1.033
_refine_ls_R_factor_all 0.0474
_refine_ls_R_factor_gt 0.0355
_refine_ls_shift/su_max 0.000
_refine_ls_shift/su_mean 0.000
_refine_ls_structure_factor_coef Fsqd
_refine_ls_weighting_details 'w=1/[\s^2^(Fo^2^)+(0.0286P)^2^+0.8860P] where P=(Fo^2^+2Fc^2^)/3'
_refine_ls_weighting_scheme calc
_refine_ls_wR_factor_gt 0.0769
_refine_ls_wR_factor_ref 0.0829
_reflns_Friedel_coverage 0.000
_reflns_number_gt 11370
_reflns_number_total 13479
_reflns_threshold_expression 'I > 2\s(I)'
_cod_data_source_file c5dt04596g2.cif
_cod_data_source_block '[11]BF4'
_cod_depositor_comments 'Adding full bibliography for 7037771--7037778.cif.'
_cod_database_code 7037777
_shelxl_version_number 2013-4
_chemical_oxdiff_formula 'C54 H45 F5 P2 N1 B1 Ru1'
_chemical_oxdiff_usercomment LUCYM-171
_shelx_space_group_comment
;
The symmetry employed for this shelxl refinement is uniquely defined
by the following loop, which should always be used as a source of
symmetry information in preference to the above space-group names.
They are only intended as comments.
;
_reflns_odcompleteness_completeness 99.75
_reflns_odcompleteness_iscentric 1
_reflns_odcompleteness_theta 26.32
_olex2_refinement_description
;
1. Restrained distances
 B1A-F4 = B1A-F2 = B1A-F3 = B1A-F5
 1.4 with sigma of 0.02
 B1A-F4A = B1A-F2A = B1A-F3A = B1A-F5A
 1.4 with sigma of 0.02
 F4-F2 = F4-F3 = F4-F5
 2.285 with sigma of 0.04
 F2-F3 = F2-F5 = F3-F5
 2.285 with sigma of 0.04
 F4A-F2A = F4A-F3A = F4A-F5A
 2.285 with sigma of 0.04
 F2A-F3A = F2A-F5A = F3A-F5A
 2.285 with sigma of 0.04
2. Others
 Sof(F2A)=Sof(F3A)=Sof(F4A)=Sof(F5A)=1-FVAR(1)
 Sof(F2)=Sof(F3)=Sof(F4)=Sof(F5)=FVAR(1)
;

loop_
_space_group_symop_operation_xyz
'x, y, z'
'-x, -y, -z'

loop_
_atom_site_label
_atom_site_type_symbol
_atom_site_fract_x
_atom_site_fract_y
_atom_site_fract_z
_atom_site_U_iso_or_equiv
_atom_site_adp_type
_atom_site_occupancy
_atom_site_site_symmetry_order
_atom_site_calc_flag
_atom_site_refinement_flags_posn
_atom_site_refinement_flags_occupancy
_atom_site_disorder_assembly
_atom_site_disorder_group
C1 C 0.46827(17) 0.26033(14) 0.41512(13) 0.0211(4) Uani 1 1 d . . . .
H1 H 0.4447 0.2889 0.4624 0.025 Uiso 1 1 calc R . . .
C2 C 0.49784(17) 0.31628(15) 0.32504(14) 0.0227(4) Uani 1 1 d . . . .
H2 H 0.4975 0.3880 0.3031 0.027 Uiso 1 1 calc R . . .
C3 C 0.52777(17) 0.24321(16) 0.27511(14) 0.0246(4) Uani 1 1 d . . . .
H3 H 0.5499 0.2589 0.2142 0.030 Uiso 1 1 calc R . . .
C4 C 0.51844(17) 0.14128(15) 0.33355(14) 0.0231(4) Uani 1 1 d . . . .
H4 H 0.5339 0.0790 0.3180 0.028 Uiso 1 1 calc R . . .
C5 C 0.48140(16) 0.15283(14) 0.41924(13) 0.0210(4) Uani 1 1 d . . . .
H5 H 0.4678 0.0988 0.4702 0.025 Uiso 1 1 calc R . . .
C6 C 0.21696(16) 0.38497(13) 0.30383(12) 0.0160(3) Uani 1 1 d . . . .
C7 C 0.29807(18) 0.48410(14) 0.39328(14) 0.0242(4) Uani 1 1 d . . . .
H7 H 0.3495 0.5025 0.3468 0.029 Uiso 1 1 calc R . . .
C8 C 0.3027(2) 0.51622(16) 0.47160(16) 0.0317(5) Uani 1 1 d . . . .
H8 H 0.3571 0.5561 0.4778 0.038 Uiso 1 1 calc R . . .
C9 C 0.2262(2) 0.48889(16) 0.54046(15) 0.0347(5) Uani 1 1 d . . . .
H9 H 0.2305 0.5082 0.5941 0.042 Uiso 1 1 calc R . . .
C10 C 0.1436(2) 0.43282(15) 0.52881(14) 0.0301(5) Uani 1 1 d . . . .
H10 H 0.0899 0.4155 0.5736 0.036 Uiso 1 1 calc R . . .
C11 C 0.14194(18) 0.40283(14) 0.44983(13) 0.0225(4) Uani 1 1 d . . . .
H11 H 0.0859 0.3654 0.4414 0.027 Uiso 1 1 calc R . . .
C12 C 0.13343(16) 0.44883(13) 0.24204(12) 0.0171(3) Uani 1 1 d . . . .
C13 C 0.05896(17) 0.55327(13) 0.23344(12) 0.0189(3) Uani 1 1 d . . . .
C14 C 0.1099(2) 0.64129(15) 0.21673(13) 0.0247(4) Uani 1 1 d . . . .
H14 H 0.1911 0.6337 0.2181 0.030 Uiso 1 1 calc R . . .
C15 C 0.0386(2) 0.74084(15) 0.19798(14) 0.0300(5) Uani 1 1 d . . . .
H15 H 0.0724 0.7999 0.1861 0.036 Uiso 1 1 calc R . . .
C16 C -0.0812(2) 0.75229(16) 0.19690(14) 0.0329(5) Uani 1 1 d . . . .
H16 H -0.1280 0.8191 0.1841 0.040 Uiso 1 1 calc R . . .
C17 C -0.1329(2) 0.66517(17) 0.21470(14) 0.0310(5) Uani 1 1 d . . . .
H17 H -0.2141 0.6732 0.2150 0.037 Uiso 1 1 calc R . . .
C18 C -0.06265(18) 0.56577(15) 0.23208(13) 0.0242(4) Uani 1 1 d . . . .
H18 H -0.0971 0.5072 0.2429 0.029 Uiso 1 1 calc R . . .
C19 C 0.42966(17) 0.16494(14) 0.11752(13) 0.0201(4) Uani 1 1 d . . . .
C20 C 0.50419(18) 0.19999(16) 0.04778(14) 0.0251(4) Uani 1 1 d . . . .
H20 H 0.4960 0.2718 0.0180 0.030 Uiso 1 1 calc R . . .
C21 C 0.5902(2) 0.12974(17) 0.02204(15) 0.0313(5) Uani 1 1 d . . . .
H21 H 0.6395 0.1548 -0.0241 0.038 Uiso 1 1 calc R . . .
C22 C 0.6032(2) 0.02269(18) 0.06456(16) 0.0332(5) Uani 1 1 d . . . .
H22 H 0.6597 -0.0244 0.0462 0.040 Uiso 1 1 calc R . . .
C23 C 0.5315(2) -0.01367(16) 0.13454(15) 0.0298(5) Uani 1 1 d . . . .
H23 H 0.5398 -0.0856 0.1635 0.036 Uiso 1 1 calc R . . .
C24 C 0.44713(19) 0.05643(15) 0.16196(13) 0.0253(4) Uani 1 1 d . . . .
H24 H 0.4014 0.0309 0.2107 0.030 Uiso 1 1 calc R . . .
C25 C 0.32275(16) 0.38259(13) 0.07030(12) 0.0193(3) Uani 1 1 d . . . .
C26 C 0.34866(17) 0.46189(14) 0.10326(13) 0.0208(4) Uani 1 1 d . . . .
H26 H 0.3608 0.4493 0.1667 0.025 Uiso 1 1 calc R . . .
C27 C 0.35650(18) 0.55970(14) 0.04224(14) 0.0246(4) Uani 1 1 d . . . .
H27 H 0.3733 0.6122 0.0650 0.030 Uiso 1 1 calc R . . .
C28 C 0.33939(18) 0.57852(15) -0.05156(15) 0.0284(4) Uani 1 1 d . . . .
H28 H 0.3428 0.6444 -0.0922 0.034 Uiso 1 1 calc R . . .
C29 C 0.31710(19) 0.50005(16) -0.08573(14) 0.0278(4) Uani 1 1 d . . . .
H29 H 0.3085 0.5124 -0.1494 0.033 Uiso 1 1 calc R . . .
C30 C 0.30752(18) 0.40286(15) -0.02530(13) 0.0234(4) Uani 1 1 d . . . .
H30 H 0.2908 0.3508 -0.0487 0.028 Uiso 1 1 calc R . . .
C31 C 0.18082(17) 0.22607(15) 0.10268(12) 0.0211(4) Uani 1 1 d . . . .
C32 C 0.09145(18) 0.30562(16) 0.04868(13) 0.0238(4) Uani 1 1 d . . . .
H32 H 0.1015 0.3750 0.0307 0.029 Uiso 1 1 calc R . . .
C33 C -0.0117(2) 0.28295(19) 0.02151(14) 0.0325(5) Uani 1 1 d . . . .
H33 H -0.0706 0.3370 -0.0134 0.039 Uiso 1 1 calc R . . .
C34 C -0.0271(2) 0.1798(2) 0.04626(16) 0.0397(6) Uani 1 1 d . . . .
H34 H -0.0966 0.1645 0.0287 0.048 Uiso 1 1 calc R . . .
C35 C 0.0607(2) 0.10019(19) 0.09683(16) 0.0372(5) Uani 1 1 d . . . .
H35 H 0.0510 0.0308 0.1121 0.045 Uiso 1 1 calc R . . .
C36 C 0.1640(2) 0.12215(16) 0.12552(14) 0.0279(4) Uani 1 1 d . . . .
H36 H 0.2224 0.0674 0.1602 0.034 Uiso 1 1 calc R . . .
C37 C 0.21537(16) 0.01971(13) 0.36352(12) 0.0167(3) Uani 1 1 d . . . .
C38 C 0.32460(18) -0.04688(13) 0.37093(13) 0.0206(4) Uani 1 1 d . . . .
H38 H 0.3916 -0.0260 0.3863 0.025 Uiso 1 1 calc R . . .
C39 C 0.33462(19) -0.14389(14) 0.35562(13) 0.0252(4) Uani 1 1 d . . . .
H39 H 0.4080 -0.1874 0.3605 0.030 Uiso 1 1 calc R . . .
C40 C 0.2354(2) -0.17567(15) 0.33311(14) 0.0268(4) Uani 1 1 d . . . .
H40 H 0.2420 -0.2399 0.3215 0.032 Uiso 1 1 calc R . . .
C41 C 0.12632(19) -0.11158(14) 0.32789(13) 0.0245(4) Uani 1 1 d . . . .
H41 H 0.0594 -0.1335 0.3140 0.029 Uiso 1 1 calc R . . .
C42 C 0.11634(17) -0.01464(14) 0.34332(12) 0.0195(3) Uani 1 1 d . . . .
H42 H 0.0426 0.0277 0.3401 0.023 Uiso 1 1 calc R . . .
C43 C 0.22846(15) 0.09893(13) 0.51279(12) 0.0154(3) Uani 1 1 d . . . .
C44 C 0.26910(16) 0.15951(13) 0.56139(12) 0.0179(3) Uani 1 1 d . . . .
H44 H 0.2930 0.2212 0.5287 0.021 Uiso 1 1 calc R . . .
C45 C 0.27438(18) 0.12926(14) 0.65768(13) 0.0215(4) Uani 1 1 d . . . .
H45 H 0.3017 0.1705 0.6889 0.026 Uiso 1 1 calc R . . .
C46 C 0.23880(17) 0.03737(14) 0.70725(13) 0.0216(4) Uani 1 1 d . . . .
H46 H 0.2413 0.0173 0.7717 0.026 Uiso 1 1 calc R . . .
C47 C 0.19961(16) -0.02413(14) 0.66021(12) 0.0199(4) Uani 1 1 d . . . .
H47 H 0.1766 -0.0861 0.6932 0.024 Uiso 1 1 calc R . . .
C48 C 0.19448(16) 0.00613(13) 0.56402(12) 0.0184(3) Uani 1 1 d . . . .
H48 H 0.1681 -0.0360 0.5333 0.022 Uiso 1 1 calc R . . .
C49 C 0.05189(16) 0.20282(12) 0.36996(12) 0.0158(3) Uani 1 1 d . . . .
C50 C -0.01971(17) 0.20721(13) 0.44344(13) 0.0194(3) Uani 1 1 d . . . .
H50 H 0.0118 0.1777 0.5042 0.023 Uiso 1 1 calc R . . .
C51 C -0.13725(17) 0.25512(14) 0.42661(14) 0.0231(4) Uani 1 1 d . . . .
H51 H -0.1837 0.2581 0.4761 0.028 Uiso 1 1 calc R . . .
C52 C -0.18619(17) 0.29869(14) 0.33671(14) 0.0231(4) Uani 1 1 d . . . .
H52 H -0.2649 0.3315 0.3256 0.028 Uiso 1 1 calc R . . .
C53 C -0.11632(18) 0.29280(14) 0.26337(14) 0.0232(4) Uani 1 1 d . . . .
H53 H -0.1487 0.3207 0.2028 0.028 Uiso 1 1 calc R . . .
C54 C 0.00118(17) 0.24572(14) 0.27990(13) 0.0201(4) Uani 1 1 d . . . .
H54 H 0.0471 0.2426 0.2301 0.024 Uiso 1 1 calc R . . .
F1 F 0.10905(10) 0.41946(8) 0.16630(7) 0.0218(2) Uani 1 1 d . . . .
N1 N 0.21935(14) 0.42635(11) 0.38430(10) 0.0175(3) Uani 1 1 d . . . .
P1 P 0.31056(4) 0.25527(3) 0.15300(3) 0.01677(9) Uani 1 1 d . . . .
P2 P 0.20958(4) 0.14622(3) 0.38505(3) 0.01380(8) Uani 1 1 d . . . .
Ru1 Ru 0.34158(2) 0.24708(2) 0.31105(2) 0.01387(4) Uani 1 1 d . . . .
B1A B 0.5277(2) 0.62996(18) 0.28182(18) 0.0291(5) Uani 1 1 d D . . .
F2 F 0.5001(5) 0.6233(6) 0.3726(4) 0.0387(13) Uani 0.65(4) 1 d D P A 1
F2A F 0.527(3) 0.653(2) 0.3669(11) 0.075(6) Uani 0.35(4) 1 d D P A 2
F3 F 0.4274(8) 0.6239(10) 0.2341(6) 0.0436(15) Uani 0.65(4) 1 d D P A 1
F3A F 0.4145(12) 0.6518(18) 0.2446(15) 0.050(3) Uani 0.35(4) 1 d D P A 2
F4 F 0.6130(10) 0.5411(7) 0.2855(8) 0.0371(15) Uani 0.65(4) 1 d D P A 1
F4A F 0.589(2) 0.5306(12) 0.2922(18) 0.044(4) Uani 0.35(4) 1 d D P A 2
F5 F 0.5682(10) 0.7187(5) 0.2400(6) 0.0421(13) Uani 0.65(4) 1 d D P A 1
F5A F 0.5865(18) 0.7031(16) 0.2223(19) 0.062(4) Uani 0.35(4) 1 d D P A 2

loop_
_atom_site_aniso_label
_atom_site_aniso_U_11
_atom_site_aniso_U_22
_atom_site_aniso_U_33
_atom_site_aniso_U_23
_atom_site_aniso_U_13
_atom_site_aniso_U_12
C1 0.0161(9) 0.0260(9) 0.0229(9) -0.0108(7) -0.0052(7) -0.0031(7)
C2 0.0163(9) 0.0261(9) 0.0288(10) -0.0102(7) -0.0009(7) -0.0083(7)
C3 0.0135(9) 0.0372(11) 0.0265(10) -0.0123(8) 0.0036(7) -0.0090(8)
C4 0.0140(9) 0.0276(9) 0.0297(10) -0.0135(8) -0.0003(7) -0.0011(7)
C5 0.0148(9) 0.0226(9) 0.0237(9) -0.0065(7) -0.0052(7) 0.0002(7)
C6 0.0167(9) 0.0182(8) 0.0152(8) -0.0063(6) 0.0018(6) -0.0063(6)
C7 0.0231(10) 0.0199(8) 0.0293(10) -0.0080(7) -0.0071(8) -0.0028(7)
C8 0.0324(12) 0.0253(10) 0.0398(12) -0.0163(9) -0.0129(10) -0.0011(8)
C9 0.0469(15) 0.0303(11) 0.0253(11) -0.0154(8) -0.0112(10) 0.0076(9)
C10 0.0395(13) 0.0264(10) 0.0201(10) -0.0081(7) 0.0024(9) 0.0052(9)
C11 0.0271(11) 0.0181(8) 0.0194(9) -0.0040(6) 0.0018(7) -0.0003(7)
C12 0.0177(9) 0.0194(8) 0.0165(8) -0.0080(6) 0.0003(6) -0.0050(6)
C13 0.0224(10) 0.0198(8) 0.0136(8) -0.0054(6) -0.0025(7) -0.0016(7)
C14 0.0300(11) 0.0244(9) 0.0216(9) -0.0093(7) -0.0033(8) -0.0060(8)
C15 0.0467(14) 0.0206(9) 0.0245(10) -0.0115(7) -0.0042(9) -0.0035(9)
C16 0.0460(14) 0.0262(10) 0.0222(10) -0.0119(8) -0.0021(9) 0.0109(9)
C17 0.0274(11) 0.0368(11) 0.0238(10) -0.0109(8) 0.0001(8) 0.0082(9)
C18 0.0226(10) 0.0282(9) 0.0206(9) -0.0080(7) 0.0008(7) -0.0013(7)
C19 0.0217(10) 0.0213(8) 0.0187(9) -0.0087(6) -0.0007(7) -0.0036(7)
C20 0.0233(10) 0.0278(9) 0.0252(10) -0.0100(7) 0.0042(8) -0.0047(8)
C21 0.0245(11) 0.0416(12) 0.0308(11) -0.0171(9) 0.0048(9) -0.0040(9)
C22 0.0286(12) 0.0408(12) 0.0338(12) -0.0242(9) -0.0053(9) 0.0053(9)
C23 0.0361(13) 0.0258(10) 0.0267(10) -0.0116(8) -0.0118(9) 0.0017(8)
C24 0.0332(12) 0.0248(9) 0.0181(9) -0.0073(7) -0.0011(8) -0.0055(8)
C25 0.0168(9) 0.0195(8) 0.0192(9) -0.0026(6) 0.0021(7) -0.0032(6)
C26 0.0171(9) 0.0226(8) 0.0211(9) -0.0041(7) 0.0030(7) -0.0044(7)
C27 0.0205(10) 0.0209(9) 0.0302(10) -0.0033(7) 0.0040(8) -0.0060(7)
C28 0.0218(10) 0.0239(9) 0.0304(11) 0.0055(8) 0.0037(8) -0.0050(7)
C29 0.0231(11) 0.0327(10) 0.0194(9) 0.0024(7) 0.0002(8) -0.0027(8)
C30 0.0208(10) 0.0285(9) 0.0187(9) -0.0048(7) 0.0007(7) -0.0039(7)
C31 0.0229(10) 0.0296(9) 0.0146(8) -0.0094(7) 0.0033(7) -0.0101(7)
C32 0.0246(10) 0.0343(10) 0.0155(8) -0.0109(7) 0.0013(7) -0.0081(8)
C33 0.0280(12) 0.0514(13) 0.0203(10) -0.0118(9) -0.0022(8) -0.0120(10)
C34 0.0373(14) 0.0637(16) 0.0263(11) -0.0136(10) -0.0015(10) -0.0302(12)
C35 0.0478(15) 0.0435(13) 0.0284(11) -0.0110(9) 0.0002(10) -0.0283(11)
C36 0.0355(12) 0.0310(10) 0.0204(9) -0.0084(8) 0.0006(8) -0.0133(9)
C37 0.0203(9) 0.0151(7) 0.0148(8) -0.0046(6) -0.0001(6) -0.0036(6)
C38 0.0220(10) 0.0185(8) 0.0202(9) -0.0050(6) -0.0011(7) -0.0028(7)
C39 0.0300(11) 0.0190(8) 0.0241(10) -0.0068(7) -0.0002(8) 0.0016(7)
C40 0.0398(13) 0.0187(9) 0.0246(10) -0.0094(7) 0.0031(9) -0.0074(8)
C41 0.0323(12) 0.0236(9) 0.0222(9) -0.0100(7) 0.0018(8) -0.0121(8)
C42 0.0202(9) 0.0204(8) 0.0197(9) -0.0070(6) 0.0023(7) -0.0067(7)
C43 0.0134(8) 0.0160(7) 0.0147(8) -0.0035(6) -0.0001(6) 0.0000(6)
C44 0.0186(9) 0.0155(7) 0.0179(8) -0.0045(6) -0.0006(7) -0.0007(6)
C45 0.0241(10) 0.0217(8) 0.0196(9) -0.0093(7) -0.0017(7) -0.0018(7)
C46 0.0214(10) 0.0266(9) 0.0136(8) -0.0047(7) 0.0002(7) 0.0007(7)
C47 0.0166(9) 0.0207(8) 0.0186(9) -0.0013(6) 0.0021(7) -0.0024(6)
C48 0.0162(9) 0.0193(8) 0.0187(8) -0.0050(6) -0.0004(7) -0.0029(6)
C49 0.0142(8) 0.0134(7) 0.0200(8) -0.0048(6) -0.0004(6) -0.0037(6)
C50 0.0185(9) 0.0204(8) 0.0187(9) -0.0049(6) 0.0013(7) -0.0040(7)
C51 0.0176(9) 0.0223(9) 0.0295(10) -0.0083(7) 0.0061(8) -0.0038(7)
C52 0.0125(9) 0.0198(8) 0.0350(11) -0.0063(7) -0.0017(7) -0.0015(6)
C53 0.0195(10) 0.0232(9) 0.0241(9) -0.0042(7) -0.0061(7) -0.0024(7)
C54 0.0176(9) 0.0221(8) 0.0199(9) -0.0054(7) 0.0004(7) -0.0037(7)
F1 0.0208(6) 0.0275(5) 0.0190(5) -0.0124(4) -0.0034(4) -0.0010(4)
N1 0.0215(8) 0.0142(6) 0.0152(7) -0.0039(5) -0.0031(6) -0.0010(5)
P1 0.0179(2) 0.0183(2) 0.0147(2) -0.00485(16) 0.00122(17) -0.00507(16)
P2 0.0130(2) 0.01410(19) 0.0140(2) -0.00383(15) -0.00093(16) -0.00257(15)
Ru1 0.01216(7) 0.01567(7) 0.01423(7) -0.00463(5) -0.00001(5) -0.00374(5)
B1A 0.0241(12) 0.0272(11) 0.0356(13) -0.0093(9) 0.0007(10) -0.0046(9)
F2 0.0349(19) 0.045(2) 0.0352(18) -0.0153(14) 0.0050(12) -0.0016(16)
F2A 0.086(11) 0.063(9) 0.067(5) -0.041(5) -0.023(6) 0.041(7)
F3 0.030(2) 0.059(4) 0.040(2) -0.006(2) -0.0062(17) -0.017(2)
F3A 0.025(3) 0.057(7) 0.063(6) -0.008(4) 0.003(3) -0.012(4)
F4 0.043(3) 0.026(2) 0.045(2) -0.0195(19) -0.003(2) 0.001(2)
F4A 0.052(8) 0.021(3) 0.064(6) -0.019(3) -0.010(5) -0.008(4)
F5 0.037(3) 0.0231(18) 0.065(3) -0.0089(15) 0.0058(17) -0.0124(18)
F5A 0.037(5) 0.035(5) 0.107(11) -0.007(5) 0.006(5) -0.013(4)

loop_
_atom_type_symbol
_atom_type_description
_atom_type_scat_dispersion_real
_atom_type_scat_dispersion_imag
_atom_type_scat_source
C C 0.0033 0.0016 'International Tables Vol C Tables 4.2.6.8 and 6.1.1.4'
H H 0.0000 0.0000 'International Tables Vol C Tables 4.2.6.8 and 6.1.1.4'
B B 0.0013 0.0007 'International Tables Vol C Tables 4.2.6.8 and 6.1.1.4'
F F 0.0171 0.0103 'International Tables Vol C Tables 4.2.6.8 and 6.1.1.4'
N N 0.0061 0.0033 'International Tables Vol C Tables 4.2.6.8 and 6.1.1.4'
P P 0.1023 0.0942 'International Tables Vol C Tables 4.2.6.8 and 6.1.1.4'
Ru Ru -1.2594 0.8363 'International Tables Vol C Tables 4.2.6.8 and 6.1.1.4'

loop_
_exptl_crystal_face_index_h
_exptl_crystal_face_index_k
_exptl_crystal_face_index_l
_exptl_crystal_face_perp_dist
_exptl_oxdiff_crystal_face_indexfrac_h
_exptl_oxdiff_crystal_face_indexfrac_k
_exptl_oxdiff_crystal_face_indexfrac_l
_exptl_oxdiff_crystal_face_x
_exptl_oxdiff_crystal_face_y
_exptl_oxdiff_crystal_face_z
0 2 1 0.0636 0.0000 2.0000 1.0001 0.0124 -0.0157 -0.1056
1 1 0 0.0883 1.0000 1.0000 -0.0000 0.0081 -0.0687 -0.0286
0 -2 -1 0.0636 -0.0000 -2.0000 -1.0001 -0.0124 0.0157 0.1056
1 -1 0 0.0498 1.0000 -1.0000 -0.0001 0.0418 -0.0364 0.0728
-1 -1 0 0.0625 -1.0000 -1.0000 0.0000 -0.0081 0.0687 0.0286
0 0 2 0.0328 -0.0000 -0.0000 2.0000 0.0922 0.0333 -0.0083
-2 -1 0 0.0599 -2.0000 -1.0000 0.0001 -0.0330 0.1213 0.0065
0 0 -2 0.0038 0.0000 0.0000 -2.0000 -0.0922 -0.0333 0.0083

loop_
_geom_angle_atom_site_label_1
_geom_angle_atom_site_label_2
_geom_angle_atom_site_label_3
_geom_angle
C2 C1 H1 126.3
C2 C1 Ru1 71.70(11)
C5 C1 H1 126.3
C5 C1 C2 107.40(16)
C5 C1 Ru1 71.03(10)
Ru1 C1 H1 122.7
C1 C2 H2 126.1
C1 C2 Ru1 71.04(11)
C3 C2 C1 107.75(17)
C3 C2 H2 126.1
C3 C2 Ru1 71.17(11)
Ru1 C2 H2 123.3
C2 C3 H3 125.6
C2 C3 C4 108.72(17)
C2 C3 Ru1 71.93(11)
C4 C3 H3 125.6
C4 C3 Ru1 71.65(11)
Ru1 C3 H3 122.4
C3 C4 H4 126.4
C3 C4 Ru1 71.05(11)
C5 C4 C3 107.10(16)
C5 C4 H4 126.4
C5 C4 Ru1 70.95(11)
Ru1 C4 H4 123.2
C1 C5 H5 125.5
C1 C5 Ru1 71.69(10)
C4 C5 C1 109.02(17)
C4 C5 H5 125.5
C4 C5 Ru1 72.13(11)
Ru1 C5 H5 122.3
C12 C6 N1 108.31(15)
C12 C6 Ru1 135.33(13)
N1 C6 Ru1 116.35(12)
C8 C7 H7 120.0
N1 C7 H7 120.0
N1 C7 C8 120.1(2)
C7 C8 H8 120.1
C9 C8 C7 119.9(2)
C9 C8 H8 120.1
C8 C9 H9 120.3
C10 C9 C8 119.32(19)
C10 C9 H9 120.3
C9 C10 H10 120.6
C11 C10 C9 118.8(2)
C11 C10 H10 120.6
C10 C11 H11 119.2
N1 C11 C10 121.7(2)
N1 C11 H11 119.2
C6 C12 C13 133.52(16)
C6 C12 F1 117.69(15)
F1 C12 C13 108.73(14)
C14 C13 C12 119.81(18)
C14 C13 C18 119.49(17)
C18 C13 C12 120.35(16)
C13 C14 H14 120.2
C13 C14 C15 119.6(2)
C15 C14 H14 120.2
C14 C15 H15 119.8
C16 C15 C14 120.4(2)
C16 C15 H15 119.8
C15 C16 H16 119.7
C15 C16 C17 120.52(19)
C17 C16 H16 119.7
C16 C17 H17 120.3
C16 C17 C18 119.5(2)
C18 C17 H17 120.3
C13 C18 H18 119.8
C17 C18 C13 120.44(19)
C17 C18 H18 119.8
C20 C19 C24 117.42(18)
C20 C19 P1 123.05(14)
C24 C19 P1 119.53(15)
C19 C20 H20 119.4
C21 C20 C19 121.19(19)
C21 C20 H20 119.4
C20 C21 H21 119.8
C22 C21 C20 120.4(2)
C22 C21 H21 119.8
C21 C22 H22 120.3
C23 C22 C21 119.37(19)
C23 C22 H22 120.3
C22 C23 H23 119.8
C22 C23 C24 120.40(19)
C24 C23 H23 119.8
C19 C24 H24 119.4
C23 C24 C19 121.13(19)
C23 C24 H24 119.4
C26 C25 P1 119.52(14)
C30 C25 C26 118.41(16)
C30 C25 P1 122.07(14)
C25 C26 H26 119.6
C27 C26 C25 120.74(18)
C27 C26 H26 119.6
C26 C27 H27 120.1
C28 C27 C26 119.89(19)
C28 C27 H27 120.1
C27 C28 H28 119.9
C27 C28 C29 120.26(17)
C29 C28 H28 119.9
C28 C29 H29 119.9
C28 C29 C30 120.16(19)
C30 C29 H29 119.9
C25 C30 H30 119.7
C29 C30 C25 120.50(19)
C29 C30 H30 119.7
C32 C31 C36 117.58(18)
C32 C31 P1 122.25(14)
C36 C31 P1 119.89(15)
C31 C32 H32 119.3
C33 C32 C31 121.30(19)
C33 C32 H32 119.3
C32 C33 H33 120.0
C34 C33 C32 120.0(2)
C34 C33 H33 120.0
C33 C34 H34 120.1
C35 C34 C33 119.7(2)
C35 C34 H34 120.1
C34 C35 H35 119.6
C34 C35 C36 120.7(2)
C36 C35 H35 119.6
C31 C36 H36 119.7
C35 C36 C31 120.6(2)
C35 C36 H36 119.7
C38 C37 P2 118.16(14)
C42 C37 C38 118.45(16)
C42 C37 P2 123.35(14)
C37 C38 H38 119.6
C39 C38 C37 120.84(19)
C39 C38 H38 119.6
C38 C39 H39 120.0
C40 C39 C38 119.93(19)
C40 C39 H39 120.0
C39 C40 H40 120.1
C41 C40 C39 119.78(17)
C41 C40 H40 120.1
C40 C41 H41 119.9
C40 C41 C42 120.25(19)
C42 C41 H41 119.9
C37 C42 H42 119.7
C41 C42 C37 120.70(18)
C41 C42 H42 119.7
C44 C43 P2 120.56(13)
C48 C43 C44 117.95(16)
C48 C43 P2 121.31(13)
C43 C44 H44 119.4
C45 C44 C43 121.20(16)
C45 C44 H44 119.4
C44 C45 H45 120.0
C46 C45 C44 119.92(17)
C46 C45 H45 120.0
C45 C46 H46 120.2
C47 C46 C45 119.60(17)
C47 C46 H46 120.2
C46 C47 H47 119.8
C46 C47 C48 120.42(17)
C48 C47 H47 119.8
C43 C48 H48 119.6
C47 C48 C43 120.90(17)
C47 C48 H48 119.6
C50 C49 P2 123.77(14)
C54 C49 C50 118.21(17)
C54 C49 P2 118.01(13)
C49 C50 H50 119.7
C51 C50 C49 120.57(17)
C51 C50 H50 119.7
C50 C51 H51 119.7
C52 C51 C50 120.62(18)
C52 C51 H51 119.7
C51 C52 H52 120.4
C51 C52 C53 119.20(18)
C53 C52 H52 120.4
C52 C53 H53 119.8
C54 C53 C52 120.31(18)
C54 C53 H53 119.8
C49 C54 H54 119.5
C53 C54 C49 121.07(18)
C53 C54 H54 119.5
C7 N1 C6 121.43(16)
C7 N1 C11 120.11(17)
C11 N1 C6 118.45(15)
C19 P1 Ru1 111.41(6)
C25 P1 C19 100.97(8)
C25 P1 C31 101.83(9)
C25 P1 Ru1 113.41(6)
C31 P1 C19 100.07(8)
C31 P1 Ru1 125.77(6)
C37 P2 C43 98.92(8)
C37 P2 C49 102.31(8)
C37 P2 Ru1 117.03(6)
C43 P2 Ru1 115.33(6)
C49 P2 C43 100.16(8)
C49 P2 Ru1 119.75(5)
C1 Ru1 C2 37.26(7)
C1 Ru1 C4 62.21(7)
C1 Ru1 P1 144.81(5)
C1 Ru1 P2 110.01(5)
C2 Ru1 P1 109.20(5)
C2 Ru1 P2 147.27(5)
C3 Ru1 C1 61.97(7)
C3 Ru1 C2 36.90(7)
C3 Ru1 C4 37.30(7)
C3 Ru1 P1 83.75(5)
C3 Ru1 P2 144.54(5)
C4 Ru1 C2 62.14(7)
C4 Ru1 P1 95.82(5)
C4 Ru1 P2 107.33(5)
C5 Ru1 C1 37.28(7)
C5 Ru1 C2 62.00(7)
C5 Ru1 C3 61.77(7)
C5 Ru1 C4 36.92(7)
C5 Ru1 P1 132.25(5)
C5 Ru1 P2 90.64(5)
C6 Ru1 C1 97.56(7)
C6 Ru1 C2 95.09(7)
C6 Ru1 C3 124.91(7)
C6 Ru1 C4 156.86(7)
C6 Ru1 C5 130.45(7)
C6 Ru1 P1 95.77(5)
C6 Ru1 P2 89.56(5)
P2 Ru1 P1 102.498(17)
F2 B1A F3 108.1(5)
F2 B1A F4 107.1(6)
F3A B1A F2A 109.4(8)
F3A B1A F5A 106.6(12)
F4 B1A F3 107.4(5)
F4A B1A F2A 110.7(12)
F4A B1A F3A 115.3(11)
F4A B1A F5A 109.1(10)
F5 B1A F2 111.7(4)
F5 B1A F3 112.0(6)
F5 B1A F4 110.3(5)
F5A B1A F2A 105.0(10)

loop_
_geom_bond_atom_site_label_1
_geom_bond_atom_site_label_2
_geom_bond_distance
C1 H1 0.9300
C1 C2 1.426(3)
C1 C5 1.421(3)
C1 Ru1 2.2281(18)
C2 H2 0.9300
C2 C3 1.413(3)
C2 Ru1 2.2368(19)
C3 H3 0.9300
C3 C4 1.427(3)
C3 Ru1 2.2269(19)
C4 H4 0.9300
C4 C5 1.410(3)
C4 Ru1 2.2348(19)
C5 H5 0.9300
C5 Ru1 2.2195(18)
C6 C12 1.329(2)
C6 N1 1.489(2)
C6 Ru1 2.1130(17)
C7 H7 0.9300
C7 C8 1.385(3)
C7 N1 1.345(2)
C8 H8 0.9300
C8 C9 1.381(3)
C9 H9 0.9300
C9 C10 1.376(3)
C10 H10 0.9300
C10 C11 1.375(3)
C11 H11 0.9300
C11 N1 1.347(2)
C12 C13 1.484(2)
C12 F1 1.3687(19)
C13 C14 1.390(3)
C13 C18 1.391(3)
C14 H14 0.9300
C14 C15 1.393(3)
C15 H15 0.9300
C15 C16 1.371(3)
C16 H16 0.9300
C16 C17 1.384(3)
C17 H17 0.9300
C17 C18 1.388(3)
C18 H18 0.9300
C19 C20 1.396(3)
C19 C24 1.400(3)
C19 P1 1.8596(19)
C20 H20 0.9300
C20 C21 1.386(3)
C21 H21 0.9300
C21 C22 1.382(3)
C22 H22 0.9300
C22 C23 1.380(3)
C23 H23 0.9300
C23 C24 1.386(3)
C24 H24 0.9300
C25 C26 1.395(3)
C25 C30 1.395(3)
C25 P1 1.8377(18)
C26 H26 0.9300
C26 C27 1.392(2)
C27 H27 0.9300
C27 C28 1.374(3)
C28 H28 0.9300
C28 C29 1.381(3)
C29 H29 0.9300
C29 C30 1.388(3)
C30 H30 0.9300
C31 C32 1.401(3)
C31 C36 1.401(3)
C31 P1 1.851(2)
C32 H32 0.9300
C32 C33 1.387(3)
C33 H33 0.9300
C33 C34 1.384(3)
C34 H34 0.9300
C34 C35 1.372(4)
C35 H35 0.9300
C35 C36 1.392(3)
C36 H36 0.9300
C37 C38 1.395(3)
C37 C42 1.389(3)
C37 P2 1.8318(17)
C38 H38 0.9300
C38 C39 1.389(3)
C39 H39 0.9300
C39 C40 1.383(3)
C40 H40 0.9300
C40 C41 1.383(3)
C41 H41 0.9300
C41 C42 1.389(2)
C42 H42 0.9300
C43 C44 1.398(2)
C43 C48 1.397(2)
C43 P2 1.8458(17)
C44 H44 0.9300
C44 C45 1.390(3)
C45 H45 0.9300
C45 C46 1.389(3)
C46 H46 0.9300
C46 C47 1.384(3)
C47 H47 0.9300
C47 C48 1.388(2)
C48 H48 0.9300
C49 C50 1.398(2)
C49 C54 1.394(2)
C49 P2 1.8345(18)
C50 H50 0.9300
C50 C51 1.386(3)
C51 H51 0.9300
C51 C52 1.385(3)
C52 H52 0.9300
C52 C53 1.388(3)
C53 H53 0.9300
C53 C54 1.382(3)
C54 H54 0.9300
P1 Ru1 2.3874(5)
P2 Ru1 2.3172(5)
B1A F2 1.391(6)
B1A F2A 1.412(10)
B1A F3 1.401(7)
B1A F3A 1.375(12)
B1A F4 1.396(8)
B1A F4A 1.362(14)
B1A F5 1.355(7)
B1A F5A 1.411(14)

loop_
_geom_torsion_atom_site_label_1
_geom_torsion_atom_site_label_2
_geom_torsion_atom_site_label_3
_geom_torsion_atom_site_label_4
_geom_torsion
C1 C2 C3 C4 -0.6(2)
C1 C2 C3 Ru1 61.99(13)
C2 C1 C5 C4 0.0(2)
C2 C1 C5 Ru1 -62.89(13)
C2 C3 C4 C5 0.6(2)
C2 C3 C4 Ru1 62.78(14)
C3 C4 C5 C1 -0.4(2)
C3 C4 C5 Ru1 62.24(13)
C5 C1 C2 C3 0.4(2)
C5 C1 C2 Ru1 62.46(13)
C6 C12 C13 C14 66.8(3)
C6 C12 C13 C18 -120.1(2)
C7 C8 C9 C10 -2.1(3)
C8 C7 N1 C6 -176.17(17)
C8 C7 N1 C11 2.4(3)
C8 C9 C10 C11 1.9(3)
C9 C10 C11 N1 0.5(3)
C10 C11 N1 C6 175.97(17)
C10 C11 N1 C7 -2.7(3)
C12 C6 N1 C7 -98.84(19)
C12 C6 N1 C11 82.55(19)
C12 C13 C14 C15 172.55(17)
C12 C13 C18 C17 -173.48(17)
C13 C14 C15 C16 0.7(3)
C14 C13 C18 C17 -0.3(3)
C14 C15 C16 C17 0.2(3)
C15 C16 C17 C18 -1.2(3)
C16 C17 C18 C13 1.2(3)
C18 C13 C14 C15 -0.6(3)
C19 C20 C21 C22 0.7(3)
C20 C19 C24 C23 -3.1(3)
C20 C19 P1 C25 2.92(19)
C20 C19 P1 C31 107.19(17)
C20 C19 P1 Ru1 -117.79(16)
C20 C21 C22 C23 -1.5(3)
C21 C22 C23 C24 0.0(3)
C22 C23 C24 C19 2.3(3)
C24 C19 C20 C21 1.6(3)
C24 C19 P1 C25 -177.19(16)
C24 C19 P1 C31 -72.92(17)
C24 C19 P1 Ru1 62.10(16)
C25 C26 C27 C28 -0.4(3)
C26 C25 C30 C29 -0.5(3)
C26 C25 P1 C19 -118.91(16)
C26 C25 P1 C31 138.23(15)
C26 C25 P1 Ru1 0.37(17)
C26 C27 C28 C29 -1.5(3)
C27 C28 C29 C30 2.4(3)
C28 C29 C30 C25 -1.4(3)
C30 C25 C26 C27 1.4(3)
C30 C25 P1 C19 60.72(18)
C30 C25 P1 C31 -42.15(18)
C30 C25 P1 Ru1 180.00(14)
C31 C32 C33 C34 -1.2(3)
C32 C31 C36 C35 -1.4(3)
C32 C31 P1 C19 -131.22(16)
C32 C31 P1 C25 -27.65(17)
C32 C31 P1 Ru1 102.98(15)
C32 C33 C34 C35 -0.7(3)
C33 C34 C35 C36 1.6(4)
C34 C35 C36 C31 -0.5(3)
C36 C31 C32 C33 2.2(3)
C36 C31 P1 C19 54.98(17)
C36 C31 P1 C25 158.55(16)
C36 C31 P1 Ru1 -70.82(17)
C37 C38 C39 C40 -0.3(3)
C38 C37 C42 C41 -2.1(3)
C38 C37 P2 C43 -76.33(15)
C38 C37 P2 C49 -178.86(14)
C38 C37 P2 Ru1 48.17(15)
C38 C39 C40 C41 -1.4(3)
C39 C40 C41 C42 1.3(3)
C40 C41 C42 C37 0.5(3)
C42 C37 C38 C39 2.0(3)
C42 C37 P2 C43 101.42(16)
C42 C37 P2 C49 -1.12(17)
C42 C37 P2 Ru1 -134.08(14)
C43 C44 C45 C46 0.0(3)
C44 C43 C48 C47 0.8(3)
C44 C43 P2 C37 158.29(15)
C44 C43 P2 C49 -97.38(15)
C44 C43 P2 Ru1 32.61(16)
C44 C45 C46 C47 0.8(3)
C45 C46 C47 C48 -0.7(3)
C46 C47 C48 C43 -0.1(3)
C48 C43 C44 C45 -0.7(3)
C48 C43 P2 C37 -26.62(16)
C48 C43 P2 C49 77.70(15)
C48 C43 P2 Ru1 -152.31(13)
C49 C50 C51 C52 0.6(3)
C50 C49 C54 C53 0.9(3)
C50 C49 P2 C37 104.54(15)
C50 C49 P2 C43 2.98(16)
C50 C49 P2 Ru1 -124.12(13)
C50 C51 C52 C53 0.7(3)
C51 C52 C53 C54 -1.2(3)
C52 C53 C54 C49 0.3(3)
C54 C49 C50 C51 -1.4(3)
C54 C49 P2 C37 -76.76(14)
C54 C49 P2 C43 -178.32(13)
C54 C49 P2 Ru1 54.58(15)
F1 C12 C13 C14 -110.27(18)
F1 C12 C13 C18 62.8(2)
N1 C6 C12 C13 9.2(3)
N1 C6 C12 F1 -173.95(14)
N1 C7 C8 C9 0.0(3)
P1 C19 C20 C21 -178.54(16)
P1 C19 C24 C23 177.03(15)
P1 C25 C26 C27 -178.93(15)
P1 C25 C30 C29 179.85(16)
P1 C31 C32 C33 -171.71(15)
P1 C31 C36 C35 172.71(17)
P2 C37 C38 C39 179.86(14)
P2 C37 C42 C41 -179.82(14)
P2 C43 C44 C45 174.51(14)
P2 C43 C48 C47 -174.42(14)
P2 C49 C50 C51 177.29(13)
P2 C49 C54 C53 -177.83(14)
Ru1 C1 C2 C3 -62.07(14)
Ru1 C1 C5 C4 62.88(14)
Ru1 C2 C3 C4 -62.60(14)
Ru1 C3 C4 C5 -62.18(13)
Ru1 C4 C5 C1 -62.60(13)
Ru1 C6 C12 C13 -169.59(15)
Ru1 C6 C12 F1 7.3(3)
Ru1 C6 N1 C7 80.21(17)
Ru1 C6 N1 C11 -98.41(16)
